data_4324526
loop_
_publ_author_name
'Qisheng Lin'
'John D. Corbett'

_publ_section_title
;
 Ca14Au46Sn5: a "Colored" Gd14Ag51-Type Structure Containing Columns of
 Well-Differentiated hexagonal Gold Stars
;
_journal_name_full 'Inorganic Chemistry'
_journal_page_first 1808
_journal_page_last 1815
_journal_paper_doi 10.1021/ic102243c
_journal_volume 50
_journal_year 2011
_chemical_formula_sum 'Au46.15 Ca14 Sn4.53'
_chemical_formula_weight 10188.79
_chemical_name_systematic
; 
 ? 
;
_space_group_IT_number 175
_symmetry_cell_setting hexagonal
_symmetry_space_group_name_Hall '-P 6'
_symmetry_space_group_name_H-M 'P 6/m'
_atom_sites_solution_primary direct
_atom_sites_solution_secondary difmap
_audit_creation_method SHELXL-97
_cell_angle_alpha 90.00
_cell_angle_beta 90.00
_cell_angle_gamma 120.00
_cell_formula_units_Z 1
_cell_length_a 12.7946(7)
_cell_length_b 12.7946(7)
_cell_length_c 9.3643(6)
_cell_measurement_reflns_used 1141
_cell_measurement_temperature 293(2)
_cell_measurement_theta_max 28.29
_cell_measurement_theta_min 1.84
_cell_volume 1327.58(13)
_computing_structure_refinement 'SHELXL-97 (Sheldrick, 1997)'
_computing_structure_solution 'SHELXS-97 (Sheldrick, 1990)'
_diffrn_ambient_temperature 293(2)
_diffrn_measured_fraction_theta_full 0.974
_diffrn_measured_fraction_theta_max 0.974
_diffrn_measurement_device_type 'smart ccd apex ii'
_diffrn_measurement_method /w
_diffrn_radiation_monochromator graphite
_diffrn_radiation_source 'fine-focus sealed tube'
_diffrn_radiation_type MoK\a
_diffrn_radiation_wavelength 0.71073
_diffrn_reflns_av_R_equivalents 0.0658
_diffrn_reflns_av_sigmaI/netI 0.0371
_diffrn_reflns_limit_h_max 14
_diffrn_reflns_limit_h_min -17
_diffrn_reflns_limit_k_max 15
_diffrn_reflns_limit_k_min -16
_diffrn_reflns_limit_l_max 12
_diffrn_reflns_limit_l_min -12
_diffrn_reflns_number 8309
_diffrn_reflns_theta_full 28.29
_diffrn_reflns_theta_max 28.29
_diffrn_reflns_theta_min 1.84
_exptl_absorpt_coefficient_mu 130.329
_exptl_absorpt_correction_T_max 0.06
_exptl_absorpt_correction_T_min 0.03
_exptl_absorpt_correction_type empirical
_exptl_absorpt_process_details SADABS
_exptl_crystal_colour metallic
_exptl_crystal_density_diffrn 12.744
_exptl_crystal_description irregular
_exptl_crystal_F_000 4152
_exptl_crystal_size_max 0.029
_exptl_crystal_size_mid 0.025
_exptl_crystal_size_min 0.021
_refine_diff_density_max 5.099
_refine_diff_density_min -5.381
_refine_diff_density_rms 0.929
_refine_ls_extinction_method none
_refine_ls_goodness_of_fit_ref 1.094
_refine_ls_matrix_type full
_refine_ls_number_parameters 64
_refine_ls_number_reflns 1141
_refine_ls_number_restraints 0
_refine_ls_restrained_S_all 1.094
_refine_ls_R_factor_all 0.0425
_refine_ls_R_factor_gt 0.0396
_refine_ls_shift/su_max 0.000
_refine_ls_shift/su_mean 0.000
_refine_ls_structure_factor_coef Fsqd
_refine_ls_weighting_details 'calc w=1/[\s^2^(Fo^2^)+(0.0557P)^2^+103.7711P] where P=(Fo^2^+2Fc^2^)/3'
_refine_ls_weighting_scheme calc
_refine_ls_wR_factor_gt 0.1062
_refine_ls_wR_factor_ref 0.1082
_reflns_number_gt 1063
_reflns_number_total 1141
_reflns_threshold_expression >2sigma(I)
_cod_data_source_file ic102243c_si_002_4.cif
_cod_data_source_block crystal_s1
_cod_database_code 4324526

loop_
_symmetry_equiv_pos_as_xyz
'x, y, z'
'-y, x-y, z'
'-x+y, -x, z'
'-x, -y, z'
'y, -x+y, z'
'x-y, x, z'
'-x, -y, -z'
'y, -x+y, -z'
'x-y, x, -z'
'x, y, -z'
'-y, x-y, -z'
'-x+y, -x, -z'

loop_
_atom_site_label
_atom_site_type_symbol
_atom_site_fract_x
_atom_site_fract_y
_atom_site_fract_z
_atom_site_U_iso_or_equiv
_atom_site_adp_type
_atom_site_occupancy
_atom_site_symmetry_multiplicity
_atom_site_calc_flag
_atom_site_refinement_flags
Au1 Au 0.44363(6) 0.11722(6) 0.33527(7) 0.0147(2) Uani 1 1 d .
Au2 Au 0.06548(6) 0.26694(6) 0.23346(8) 0.0179(2) Uani 1 1 d .
Au3 Au 0.23947(9) 0.06595(9) 0.5000 0.0193(3) Uani 1 2 d S
Au4 Au 0.14089(19) 0.0378(2) 0.0000 0.0148(7) Uani 0.447(5) 2 d SP
Au5 Au 0.3333 0.6667 0.0000 0.0267(4) Uani 1 6 d S
Au6 Au 0.10722(7) 0.49336(7) 0.15185(8) 0.0171(3) Uani 0.790(11) 1 d P
Sn6 Sn 0.10722(7) 0.49336(7) 0.15185(8) 0.0171(3) Uani 0.210(11) 1 d P
Au7 Au 0.3333 0.6667 0.2975(2) 0.0263(7) Uani 0.499(17) 3 d SP
Sn7 Sn 0.3333 0.6667 0.2975(2) 0.0263(7) Uani 0.501(17) 3 d SP
Ca1 Ca 0.1282(4) 0.4651(4) 0.5000 0.0140(9) Uani 1 2 d S
Ca2 Ca 0.3884(8) 0.1208(6) 0.0000 0.0341(16) Uani 1 2 d S
Ca3 Ca 0.0000 0.0000 0.3022(9) 0.0120(15) Uani 1 6 d S

loop_
_atom_site_aniso_label
_atom_site_aniso_U_11
_atom_site_aniso_U_22
_atom_site_aniso_U_33
_atom_site_aniso_U_23
_atom_site_aniso_U_13
_atom_site_aniso_U_12
Au1 0.0119(3) 0.0159(4) 0.0147(4) 0.0004(2) 0.0038(2) 0.0058(3)
Au2 0.0226(4) 0.0181(4) 0.0141(4) 0.0015(2) 0.0006(2) 0.0108(3)
Au3 0.0202(5) 0.0188(5) 0.0194(5) 0.000 0.000 0.0101(4)
Au4 0.0125(10) 0.0200(12) 0.0116(10) 0.000 0.000 0.0081(8)
Au5 0.0272(6) 0.0272(6) 0.0258(9) 0.000 0.000 0.0136(3)
Au6 0.0190(5) 0.0151(4) 0.0167(4) -0.0010(3) 0.0009(3) 0.0082(3)
Sn6 0.0190(5) 0.0151(4) 0.0167(4) -0.0010(3) 0.0009(3) 0.0082(3)
Au7 0.0136(7) 0.0136(7) 0.0516(12) 0.000 0.000 0.0068(3)
Sn7 0.0136(7) 0.0136(7) 0.0516(12) 0.000 0.000 0.0068(3)
Ca1 0.015(2) 0.013(2) 0.016(2) 0.000 0.000 0.0082(18)
Ca2 0.072(5) 0.032(3) 0.014(3) 0.000 0.000 0.038(4)
Ca3 0.013(2) 0.013(2) 0.010(3) 0.000 0.000 0.0066(11)

loop_
_atom_type_symbol
_atom_type_description
_atom_type_scat_dispersion_real
_atom_type_scat_dispersion_imag
_atom_type_scat_source
Ca Ca 0.2262 0.3064 'International Tables Vol C Tables 4.2.6.8 and 6.1.1.4'
Sn Sn -0.6537 1.4246 'International Tables Vol C Tables 4.2.6.8 and 6.1.1.4'
Au Au -2.0133 8.8022 'International Tables Vol C Tables 4.2.6.8 and 6.1.1.4'

loop_
_geom_angle_atom_site_label_1
_geom_angle_atom_site_label_2
_geom_angle_atom_site_label_3
_geom_angle
_geom_angle_site_symmetry_1
_geom_angle_site_symmetry_3
Au3 Au1 Sn6 165.70(4) . 6_655
Au3 Au1 Au6 165.70(4) . 6_655
Sn6 Au1 Au6 0.00(4) 6_655 6_655
Au3 Au1 Sn7 131.35(4) . 4_665
Sn6 Au1 Sn7 62.95(3) 6_655 4_665
Au6 Au1 Sn7 62.95(3) 6_655 4_665
Au3 Au1 Au7 131.35(4) . 4_665
Sn6 Au1 Au7 62.95(3) 6_655 4_665
Au6 Au1 Au7 62.95(3) 6_655 4_665
Sn7 Au1 Au7 0.00(9) 4_665 4_665
Au3 Au1 Au2 60.56(2) . 3
Sn6 Au1 Au2 107.16(3) 6_655 3
Au6 Au1 Au2 107.16(3) 6_655 3
Sn7 Au1 Au2 151.41(5) 4_665 3
Au7 Au1 Au2 151.41(5) 4_665 3
Au3 Au1 Au1 56.761(18) . 10_556
Sn6 Au1 Au1 127.42(2) 6_655 10_556
Au6 Au1 Au1 127.42(2) 6_655 10_556
Sn7 Au1 Au1 97.17(5) 4_665 10_556
Au7 Au1 Au1 97.17(5) 4_665 10_556
Au2 Au1 Au1 108.824(18) 3 10_556
Au3 Au1 Ca1 65.73(9) . 8_556
Sn6 Au1 Ca1 128.57(9) 6_655 8_556
Au6 Au1 Ca1 128.57(9) 6_655 8_556
Sn7 Au1 Ca1 65.62(9) 4_665 8_556
Au7 Au1 Ca1 65.62(9) 4_665 8_556
Au2 Au1 Ca1 117.44(9) 3 8_556
Au1 Au1 Ca1 60.11(5) 10_556 8_556
Au3 Au1 Au2 59.77(2) . 5
Sn6 Au1 Au2 122.75(3) 6_655 5
Au6 Au1 Au2 122.75(3) 6_655 5
Sn7 Au1 Au2 100.14(3) 4_665 5
Au7 Au1 Au2 100.14(3) 4_665 5
Au2 Au1 Au2 61.15(3) 3 5
Au1 Au1 Au2 107.904(17) 10_556 5
Ca1 Au1 Au2 65.59(8) 8_556 5
Au3 Au1 Sn6 108.96(3) . 3
Sn6 Au1 Sn6 56.85(3) 6_655 3
Au6 Au1 Sn6 56.85(3) 6_655 3
Sn7 Au1 Sn6 119.43(4) 4_665 3
Au7 Au1 Sn6 119.43(4) 4_665 3
Au2 Au1 Sn6 54.52(2) 3 3
Au1 Au1 Sn6 123.617(19) 10_556 3
Ca1 Au1 Sn6 171.34(9) 8_556 3
Au2 Au1 Sn6 105.95(3) 5 3
Au3 Au1 Au6 108.96(3) . 3
Sn6 Au1 Au6 56.85(3) 6_655 3
Au6 Au1 Au6 56.85(3) 6_655 3
Sn7 Au1 Au6 119.43(4) 4_665 3
Au7 Au1 Au6 119.43(4) 4_665 3
Au2 Au1 Au6 54.52(2) 3 3
Au1 Au1 Au6 123.617(19) 10_556 3
Ca1 Au1 Au6 171.34(9) 8_556 3
Au2 Au1 Au6 105.95(3) 5 3
Sn6 Au1 Au6 0.00(4) 3 3
Au3 Au1 Ca1 66.91(8) . 3
Sn6 Au1 Ca1 102.33(8) 6_655 3
Au6 Au1 Ca1 102.33(8) 6_655 3
Sn7 Au1 Ca1 139.59(9) 4_665 3
Au7 Au1 Ca1 139.59(9) 4_665 3
Au2 Au1 Ca1 66.85(8) 3 3
Au1 Au1 Ca1 60.50(5) 10_556 3
Ca1 Au1 Ca1 117.44(9) 8_556 3
Au2 Au1 Ca1 118.13(9) 5 3
Sn6 Au1 Ca1 64.03(5) 3 3
Au6 Au1 Ca1 64.03(5) 3 3
Au6 Au2 Au4 109.40(4) . 2
Au6 Au2 Au4 111.98(4) . 9
Au4 Au2 Au4 32.63(5) 2 9
Au6 Au2 Au3 115.75(3) . 2
Au4 Au2 Au3 113.25(5) 2 2
Au4 Au2 Au3 129.88(5) 9 2
Au6 Au2 Au1 65.45(2) . 2
Au4 Au2 Au1 107.51(5) 2 2
Au4 Au2 Au1 139.47(5) 9 2
Au3 Au2 Au1 57.33(3) 2 2
Au6 Au2 Au3 119.90(4) . 9_556
Au4 Au2 Au3 129.13(5) 2 9_556
Au4 Au2 Au3 110.68(4) 9 9_556
Au3 Au2 Au3 55.68(3) 2 9_556
Au1 Au2 Au3 103.60(3) 2 9_556
Au6 Au2 Au2 115.27(3) . 6
Au4 Au2 Au2 58.23(4) 2 6
Au4 Au2 Au2 87.56(4) 9 6
Au3 Au2 Au2 59.05(2) 2 6
Au1 Au2 Au2 61.77(3) 2 6
Au3 Au2 Au2 106.79(2) 9_556 6
Au6 Au2 Au2 122.18(3) . 5
Au4 Au2 Au2 86.75(4) 2 5
Au4 Au2 Au2 56.94(4) 9 5
Au3 Au2 Au2 106.15(2) 2 5
Au1 Au2 Au2 161.176(18) 2 5
Au3 Au2 Au2 57.58(2) 9_556 5
Au2 Au2 Au2 120.0 6 5
Au6 Au2 Au1 75.45(3) . 6
Au4 Au2 Au1 134.83(5) 2 6
Au4 Au2 Au1 102.71(5) 9 6
Au3 Au2 Au1 103.06(3) 2 6
Au1 Au2 Au1 114.52(3) 2 6
Au3 Au2 Au1 55.29(3) 9_556 6
Au2 Au2 Au1 161.477(17) 6 6
Au2 Au2 Au1 57.08(2) 5 6
Au6 Au2 Ca2 67.11(14) . 9
Au4 Au2 Ca2 78.16(12) 2 9
Au4 Au2 Ca2 54.91(14) 9 9
Au3 Au2 Ca2 164.48(9) 2 9
Au1 Au2 Ca2 131.22(13) 2 9
Au3 Au2 Ca2 109.14(9) 9_556 9
Au2 Au2 Ca2 135.05(10) 6 9
Au2 Au2 Ca2 62.67(12) 5 9
Au1 Au2 Ca2 62.17(9) 6 9
Au6 Au2 Ca3 174.52(12) . .
Au4 Au2 Ca3 65.52(15) 2 .
Au4 Au2 Ca3 65.07(15) 9 .
Au3 Au2 Ca3 66.03(13) 2 .
Au1 Au2 Ca3 113.43(7) 2 .
Au3 Au2 Ca3 65.51(13) 9_556 .
Au2 Au2 Ca3 60.695(18) 6 .
Au2 Au2 Ca3 60.695(17) 5 .
Au1 Au2 Ca3 109.48(6) 6 .
Ca2 Au2 Ca3 112.67(18) 9 .
Au3 Au3 Au3 120.0 8_556 9_556
Au3 Au3 Au1 113.52(4) 8_556 10_556
Au3 Au3 Au1 115.91(4) 9_556 10_556
Au3 Au3 Au1 113.52(4) 8_556 .
Au3 Au3 Au1 115.91(4) 9_556 .
Au1 Au3 Au1 66.48(4) 10_556 .
Au3 Au3 Au2 63.02(3) 8_556 3
Au3 Au3 Au2 115.953(19) 9_556 3
Au1 Au3 Au2 118.17(4) 10_556 3
Au1 Au3 Au2 62.11(2) . 3
Au3 Au3 Au2 63.02(3) 8_556 12_556
Au3 Au3 Au2 115.953(19) 9_556 12_556
Au1 Au3 Au2 62.11(2) 10_556 12_556
Au1 Au3 Au2 118.17(4) . 12_556
Au2 Au3 Au2 118.03(4) 3 12_556
Au3 Au3 Au2 116.590(19) 8_556 8_556
Au3 Au3 Au2 61.30(3) 9_556 8_556
Au1 Au3 Au2 64.94(2) 10_556 8_556
Au1 Au3 Au2 120.10(4) . 8_556
Au2 Au3 Au2 176.87(4) 3 8_556
Au2 Au3 Au2 63.367(19) 12_556 8_556
Au3 Au3 Au2 116.590(19) 8_556 5
Au3 Au3 Au2 61.30(3) 9_556 5
Au1 Au3 Au2 120.10(4) 10_556 5
Au1 Au3 Au2 64.94(2) . 5
Au2 Au3 Au2 63.367(19) 3 5
Au2 Au3 Au2 176.87(4) 12_556 5
Au2 Au3 Au2 115.09(4) 8_556 5
Au3 Au3 Ca1 173.52(9) 8_556 8_556
Au3 Au3 Ca1 66.48(9) 9_556 8_556
Au1 Au3 Ca1 61.35(7) 10_556 8_556
Au1 Au3 Ca1 61.35(7) . 8_556
Au2 Au3 Ca1 115.04(4) 3 8_556
Au2 Au3 Ca1 115.04(4) 12_556 8_556
Au2 Au3 Ca1 65.71(4) 8_556 8_556
Au2 Au3 Ca1 65.71(4) 5 8_556
Au3 Au3 Ca1 63.70(9) 8_556 3
Au3 Au3 Ca1 176.30(9) 9_556 3
Au1 Au3 Ca1 61.18(7) 10_556 3
Au1 Au3 Ca1 61.18(7) . 3
Au2 Au3 Ca1 65.21(4) 3 3
Au2 Au3 Ca1 65.21(4) 12_556 3
Au2 Au3 Ca1 117.63(3) 8_556 3
Au2 Au3 Ca1 117.63(3) 5 3
Ca1 Au3 Ca1 109.83(8) 8_556 3
Au3 Au3 Ca3 65.53(4) 8_556 .
Au3 Au3 Ca3 65.53(4) 9_556 .
Au1 Au3 Ca3 178.51(7) 10_556 .
Au1 Au3 Ca3 112.69(12) . .
Au2 Au3 Ca3 60.44(10) 3 .
Au2 Au3 Ca3 117.83(10) 12_556 .
Au2 Au3 Ca3 116.46(10) 8_556 .
Au2 Au3 Ca3 60.03(10) 5 .
Ca1 Au3 Ca3 119.51(9) 8_556 .
Ca1 Au3 Ca3 117.36(8) 3 .
Au3 Au3 Ca3 65.53(4) 8_556 7_556
Au3 Au3 Ca3 65.53(4) 9_556 7_556
Au1 Au3 Ca3 112.69(12) 10_556 7_556
Au1 Au3 Ca3 178.51(7) . 7_556
Au2 Au3 Ca3 117.83(10) 3 7_556
Au2 Au3 Ca3 60.44(10) 12_556 7_556
Au2 Au3 Ca3 60.03(10) 8_556 7_556
Au2 Au3 Ca3 116.46(10) 5 7_556
Ca1 Au3 Ca3 119.51(9) 8_556 7_556
Ca1 Au3 Ca3 117.36(8) 3 7_556
Ca3 Au3 Ca3 68.1(2) . 7_556
Au4 Au4 Au4 120.0 8 9
Au4 Au4 Ca2 124.19(17) 8 .
Au4 Au4 Ca2 115.81(17) 9 .
Au4 Au4 Au4 30.0 8 3
Au4 Au4 Au4 90.0 9 3
Ca2 Au4 Au4 154.19(17) . 3
Au4 Au4 Au4 90.0 8 2
Au4 Au4 Au4 30.0 9 2
Ca2 Au4 Au4 145.81(17) . 2
Au4 Au4 Au4 60.0 3 2
Au4 Au4 Au2 75.09(9) 8 12
Au4 Au4 Au2 129.73(4) 9 12
Ca2 Au4 Au2 69.95(8) . 12
Au4 Au4 Au2 94.12(8) 3 12
Au4 Au4 Au2 126.11(4) 2 12
Au4 Au4 Au2 75.09(9) 8 3
Au4 Au4 Au2 129.73(4) 9 3
Ca2 Au4 Au2 69.95(8) . 3
Au4 Au4 Au2 94.12(8) 3 3
Au4 Au4 Au2 126.11(4) 2 3
Au2 Au4 Au2 99.95(7) 12 3
Au4 Au4 Au2 130.94(4) 8 5
Au4 Au4 Au2 72.28(9) 9 5
Ca2 Au4 Au2 67.01(8) . 5
Au4 Au4 Au2 125.52(4) 3 5
Au4 Au4 Au2 91.55(8) 2 5
Au2 Au4 Au2 136.95(8) 12 5
Au2 Au4 Au2 64.83(2) 3 5
Au4 Au4 Au2 130.94(4) 8 8
Au4 Au4 Au2 72.28(9) 9 8
Ca2 Au4 Au2 67.01(8) . 8
Au4 Au4 Au2 125.52(4) 3 8
Au4 Au4 Au2 91.55(8) 2 8
Au2 Au4 Au2 64.83(2) 12 8
Au2 Au4 Au2 136.95(8) 3 8
Au2 Au4 Au2 98.03(7) 5 8
Au4 Au4 Au4 60.0 8 7
Au4 Au4 Au4 60.0 9 7
Ca2 Au4 Au4 175.81(17) . 7
Au4 Au4 Au4 30.0 3 7
Au4 Au4 Au4 30.0 2 7
Au2 Au4 Au4 112.44(7) 12 7
Au2 Au4 Au4 112.44(7) 3 7
Au2 Au4 Au4 110.55(7) 5 7
Au2 Au4 Au4 110.55(7) 8 7
Au4 Au4 Ca3 75.64(4) 8 7
Au4 Au4 Ca3 75.64(4) 9 7
Ca2 Au4 Ca3 119.65(8) . 7
Au4 Au4 Ca3 64.56(7) 3 7
Au4 Au4 Ca3 64.56(7) 2 7
Au2 Au4 Ca3 61.60(6) 12 7
Au2 Au4 Ca3 148.68(8) 3 7
Au2 Au4 Ca3 146.06(8) 5 7
Au2 Au4 Ca3 61.22(6) 8 7
Au4 Au4 Ca3 60.27(8) 7 7
Au4 Au4 Ca3 75.64(4) 8 .
Au4 Au4 Ca3 75.64(4) 9 .
Ca2 Au4 Ca3 119.65(8) . .
Au4 Au4 Ca3 64.56(7) 3 .
Au4 Au4 Ca3 64.56(7) 2 .
Au2 Au4 Ca3 148.68(8) 12 .
Au2 Au4 Ca3 61.60(6) 3 .
Au2 Au4 Ca3 61.22(6) 5 .
Au2 Au4 Ca3 146.06(8) 8 .
Au4 Au4 Ca3 60.27(8) 7 .
Ca3 Au4 Ca3 120.53(16) 7 .
Sn7 Au5 Au7 0.0 10 10
Sn7 Au5 Au7 180.0 10 .
Au7 Au5 Au7 180.0 10 .
Sn7 Au5 Sn6 118.477(15) 10 3_565
Au7 Au5 Sn6 118.477(15) 10 3_565
Au7 Au5 Sn6 61.523(15) . 3_565
Sn7 Au5 Au6 118.477(15) 10 3_565
Au7 Au5 Au6 118.477(15) 10 3_565
Au7 Au5 Au6 61.523(15) . 3_565
Sn6 Au5 Au6 0.00(4) 3_565 3_565
Sn7 Au5 Sn6 61.523(15) 10 12_565
Au7 Au5 Sn6 61.523(15) 10 12_565
Au7 Au5 Sn6 118.477(15) . 12_565
Sn6 Au5 Sn6 56.95(3) 3_565 12_565
Au6 Au5 Sn6 56.95(3) 3_565 12_565
Sn7 Au5 Au6 61.523(15) 10 12_565
Au7 Au5 Au6 61.523(15) 10 12_565
Au7 Au5 Au6 118.477(15) . 12_565
Sn6 Au5 Au6 56.95(3) 3_565 12_565
Au6 Au5 Au6 56.95(3) 3_565 12_565
Sn6 Au5 Au6 0.00(4) 12_565 12_565
Sn7 Au5 Au6 61.523(15) 10 10
Au7 Au5 Au6 61.523(15) 10 10
Au7 Au5 Au6 118.477(15) . 10
Sn6 Au5 Au6 127.855(8) 3_565 10
Au6 Au5 Au6 127.855(8) 3_565 10
Sn6 Au5 Au6 99.148(19) 12_565 10
Au6 Au5 Au6 99.148(19) 12_565 10
Sn7 Au5 Sn6 61.523(15) 10 10
Au7 Au5 Sn6 61.523(15) 10 10
Au7 Au5 Sn6 118.477(15) . 10
Sn6 Au5 Sn6 127.855(8) 3_565 10
Au6 Au5 Sn6 127.855(8) 3_565 10
Sn6 Au5 Sn6 99.148(19) 12_565 10
Au6 Au5 Sn6 99.148(19) 12_565 10
Au6 Au5 Sn6 0.00(3) 10 10
Sn7 Au5 Au6 118.477(15) 10 .
Au7 Au5 Au6 118.477(15) 10 .
Au7 Au5 Au6 61.523(15) . .
Sn6 Au5 Au6 99.148(19) 3_565 .
Au6 Au5 Au6 99.148(19) 3_565 .
Sn6 Au5 Au6 127.855(8) 12_565 .
Au6 Au5 Au6 127.855(8) 12_565 .
Au6 Au5 Au6 56.95(3) 10 .
Sn6 Au5 Au6 56.95(3) 10 .
Au2 Au6 Au1 126.18(4) . 5_565
Au2 Au6 Sn6 112.07(4) . 4_565
Au1 Au6 Sn6 66.49(3) 5_565 4_565
Au2 Au6 Au6 112.07(4) . 4_565
Au1 Au6 Au6 66.49(3) 5_565 4_565
Sn6 Au6 Au6 0.00(3) 4_565 4_565
Au2 Au6 Sn6 105.97(2) . 10
Au1 Au6 Sn6 127.42(2) 5_565 10
Sn6 Au6 Sn6 90.0 4_565 10
Au6 Au6 Sn6 90.0 4_565 10
Au2 Au6 Au6 105.97(2) . 10
Au1 Au6 Au6 127.42(2) 5_565 10
Sn6 Au6 Au6 90.0 4_565 10
Au6 Au6 Au6 90.0 4_565 10
Sn6 Au6 Au6 0.00(4) 10 10
Au2 Au6 Au7 105.14(3) . .
Au1 Au6 Au7 58.62(3) 5_565 .
Sn6 Au6 Au7 124.70(4) 4_565 .
Au6 Au6 Au7 124.70(4) 4_565 .
Sn6 Au6 Au7 117.49(4) 10 .
Au6 Au6 Au7 117.49(4) 10 .
Au2 Au6 Au5 121.05(3) . .
Au1 Au6 Au5 92.97(3) 5_565 .
Sn6 Au6 Au5 124.34(3) 4_565 .
Au6 Au6 Au5 124.34(3) 4_565 .
Sn6 Au6 Au5 61.523(15) 10 .
Au6 Au6 Au5 61.523(15) 10 .
Au7 Au6 Au5 55.97(4) . .
Au2 Au6 Au1 60.03(2) . 2
Au1 Au6 Au1 82.76(3) 5_565 2
Sn6 Au6 Au1 56.66(2) 4_565 2
Au6 Au6 Au1 56.66(2) 4_565 2
Sn6 Au6 Au1 123.617(19) 10 2
Au6 Au6 Au1 123.617(19) 10 2
Au7 Au6 Au1 118.88(5) . 2
Au5 Au6 Au1 174.73(3) . 2
Au2 Au6 Ca2 64.67(13) . 2
Au1 Au6 Ca2 130.45(14) 5_565 2
Sn6 Au6 Ca2 65.48(15) 4_565 2
Au6 Au6 Ca2 65.48(15) 4_565 2
Sn6 Au6 Ca2 63.90(5) 10 2
Au6 Au6 Ca2 63.90(5) 10 2
Au7 Au6 Ca2 168.85(15) . 2
Au5 Au6 Ca2 124.14(6) . 2
Au1 Au6 Ca2 61.14(6) 2 2
Au2 Au6 Ca2 61.73(12) . 9
Au1 Au6 Ca2 144.46(12) 5_565 9
Sn6 Au6 Ca2 147.82(9) 4_565 9
Au6 Au6 Ca2 147.82(9) 4_565 9
Sn6 Au6 Ca2 64.36(5) 10 9
Au6 Au6 Ca2 64.36(5) 10 9
Au7 Au6 Ca2 85.93(12) . 9
Au5 Au6 Ca2 61.67(14) . 9
Au1 Au6 Ca2 120.70(14) 2 9
Ca2 Au6 Ca2 85.0(2) 2 9
Au5 Au7 Au1 97.17(5) . 5_565
Au5 Au7 Au1 97.17(5) . 4_665
Au1 Au7 Au1 118.46(2) 5_565 4_665
Au5 Au7 Au1 97.17(5) . 6
Au1 Au7 Au1 118.46(2) 5_565 6
Au1 Au7 Au1 118.46(2) 4_665 6
Au5 Au7 Sn6 62.51(4) . 3_565
Au1 Au7 Sn6 77.05(2) 5_565 3_565
Au1 Au7 Sn6 58.42(2) 4_665 3_565
Au1 Au7 Sn6 157.02(7) 6 3_565
Au5 Au7 Au6 62.51(4) . .
Au1 Au7 Au6 58.42(2) 5_565 .
Au1 Au7 Au6 157.02(7) 4_665 .
Au1 Au7 Au6 77.05(2) 6 .
Sn6 Au7 Au6 100.40(5) 3_565 .
Au5 Au7 Au6 62.51(4) . 3_565
Au1 Au7 Au6 77.05(2) 5_565 3_565
Au1 Au7 Au6 58.42(2) 4_665 3_565
Au1 Au7 Au6 157.02(7) 6 3_565
Sn6 Au7 Au6 0.00(4) 3_565 3_565
Au6 Au7 Au6 100.40(5) . 3_565
Au5 Au7 Sn6 62.51(4) . 2_665
Au1 Au7 Sn6 157.02(7) 5_565 2_665
Au1 Au7 Sn6 77.05(2) 4_665 2_665
Au1 Au7 Sn6 58.42(2) 6 2_665
Sn6 Au7 Sn6 100.40(5) 3_565 2_665
Au6 Au7 Sn6 100.40(5) . 2_665
Au6 Au7 Sn6 100.40(5) 3_565 2_665
Au5 Au7 Au6 62.51(4) . 2_665
Au1 Au7 Au6 157.02(7) 5_565 2_665
Au1 Au7 Au6 77.05(2) 4_665 2_665
Au1 Au7 Au6 58.42(2) 6 2_665
Sn6 Au7 Au6 100.40(5) 3_565 2_665
Au6 Au7 Au6 100.40(5) . 2_665
Au6 Au7 Au6 100.40(5) 3_565 2_665
Sn6 Au7 Au6 0.00(4) 2_665 2_665
Au5 Au7 Ca1 126.08(6) . 3_565
Au1 Au7 Ca1 61.13(9) 5_565 3_565
Au1 Au7 Ca1 62.22(9) 4_665 3_565
Au1 Au7 Ca1 136.74(9) 6 3_565
Sn6 Au7 Ca1 64.57(6) 3_565 3_565
Au6 Au7 Ca1 119.54(9) . 3_565
Au6 Au7 Ca1 64.57(6) 3_565 3_565
Sn6 Au7 Ca1 138.75(9) 2_665 3_565
Au6 Au7 Ca1 138.75(9) 2_665 3_565
Au5 Au7 Ca1 126.08(6) . .
Au1 Au7 Ca1 62.23(9) 5_565 .
Au1 Au7 Ca1 136.74(9) 4_665 .
Au1 Au7 Ca1 61.13(9) 6 .
Sn6 Au7 Ca1 138.75(9) 3_565 .
Au6 Au7 Ca1 64.57(6) . .
Au6 Au7 Ca1 138.75(9) 3_565 .
Sn6 Au7 Ca1 119.54(9) 2_665 .
Au6 Au7 Ca1 119.54(9) 2_665 .
Ca1 Au7 Ca1 88.84(9) 3_565 .
Au1 Ca1 Au1 59.78(9) 9_556 6
Au1 Ca1 Au1 145.97(17) 9_556 2
Au1 Ca1 Au1 109.75(8) 6 2
Au1 Ca1 Au1 109.75(8) 9_556 11_556
Au1 Ca1 Au1 145.97(17) 6 11_556
Au1 Ca1 Au1 58.99(9) 2 11_556
Au1 Ca1 Au1 102.52(9) 9_556 8_566
Au1 Ca1 Au1 134.88(17) 6 8_566
Au1 Ca1 Au1 105.35(14) 2 8_566
Au1 Ca1 Au1 77.39(9) 11_556 8_566
Au1 Ca1 Au1 134.88(17) 9_556 5_565
Au1 Ca1 Au1 102.52(9) 6 5_565
Au1 Ca1 Au1 77.39(9) 2 5_565
Au1 Ca1 Au1 105.35(14) 11_556 5_565
Au1 Ca1 Au1 58.75(9) 8_566 5_565
Au1 Ca1 Au3 52.92(8) 9_556 9_556
Au1 Ca1 Au3 52.92(8) 6 9_556
Au1 Ca1 Au3 94.08(12) 2 9_556
Au1 Ca1 Au3 94.08(12) 11_556 9_556
Au1 Ca1 Au3 149.99(6) 8_566 9_556
Au1 Ca1 Au3 149.99(6) 5_565 9_556
Au1 Ca1 Sn7 53.25(6) 9_556 10_556
Au1 Ca1 Sn7 89.35(13) 6 10_556
Au1 Ca1 Sn7 158.18(16) 2 10_556
Au1 Ca1 Sn7 110.39(6) 11_556 10_556
Au1 Ca1 Sn7 52.83(6) 8_566 10_556
Au1 Ca1 Sn7 88.49(12) 5_565 10_556
Au3 Ca1 Sn7 106.16(12) 9_556 10_556
Au1 Ca1 Au7 53.25(6) 9_556 10_556
Au1 Ca1 Au7 89.35(13) 6 10_556
Au1 Ca1 Au7 158.18(16) 2 10_556
Au1 Ca1 Au7 110.39(6) 11_556 10_556
Au1 Ca1 Au7 52.83(6) 8_566 10_556
Au1 Ca1 Au7 88.49(12) 5_565 10_556
Au3 Ca1 Au7 106.16(12) 9_556 10_556
Sn7 Ca1 Au7 0.00(6) 10_556 10_556
Au1 Ca1 Au7 89.35(13) 9_556 .
Au1 Ca1 Au7 53.25(6) 6 .
Au1 Ca1 Au7 110.39(6) 2 .
Au1 Ca1 Au7 158.18(16) 11_556 .
Au1 Ca1 Au7 88.49(12) 8_566 .
Au1 Ca1 Au7 52.83(6) 5_565 .
Au3 Ca1 Au7 106.16(12) 9_556 .
Sn7 Ca1 Au7 72.16(12) 10_556 .
Au7 Ca1 Au7 72.16(12) 10_556 .
Au1 Ca1 Au3 94.99(12) 9_556 2
Au1 Ca1 Au3 94.99(12) 6 2
Au1 Ca1 Au3 51.91(8) 2 2
Au1 Ca1 Au3 51.91(8) 11_556 2
Au1 Ca1 Au3 129.30(13) 8_566 2
Au1 Ca1 Au3 129.30(13) 5_565 2
Au3 Ca1 Au3 49.83(8) 9_556 2
Sn7 Ca1 Au3 139.41(9) 10_556 2
Au7 Ca1 Au3 139.41(9) 10_556 2
Au7 Ca1 Au3 139.41(9) . 2
Au4 Ca2 Au2 58.08(13) . 8
Au4 Ca2 Au2 58.08(13) . 5
Au2 Ca2 Au2 88.21(17) 8 5
Au4 Ca2 Au5 152.3(2) . 7_665
Au2 Ca2 Au5 104.00(16) 8 7_665
Au2 Ca2 Au5 104.00(16) 5 7_665
Au4 Ca2 Au1 102.10(15) . .
Au2 Ca2 Au1 146.15(19) 8 .
Au2 Ca2 Au1 58.31(4) 5 .
Au5 Ca2 Au1 81.64(15) 7_665 .
Au4 Ca2 Au1 102.10(15) . 10
Au2 Ca2 Au1 58.31(4) 8 10
Au2 Ca2 Au1 146.15(19) 5 10
Au5 Ca2 Au1 81.64(15) 7_665 10
Au1 Ca2 Au1 153.8(3) . 10
Au4 Ca2 Sn6 99.2(2) . 12
Au2 Ca2 Sn6 101.99(9) 8 12
Au2 Ca2 Sn6 145.1(2) 5 12
Au5 Ca2 Sn6 105.6(2) 7_665 12
Au1 Ca2 Sn6 108.60(15) . 12
Au1 Ca2 Sn6 57.45(6) 10 12
Au4 Ca2 Au6 99.2(2) . 12
Au2 Ca2 Au6 101.99(9) 8 12
Au2 Ca2 Au6 145.1(2) 5 12
Au5 Ca2 Au6 105.6(2) 7_665 12
Au1 Ca2 Au6 108.60(15) . 12
Au1 Ca2 Au6 57.45(6) 10 12
Sn6 Ca2 Au6 0.00(3) 12 12
Au4 Ca2 Sn6 99.2(2) . 3
Au2 Ca2 Sn6 145.1(2) 8 3
Au2 Ca2 Sn6 101.99(9) 5 3
Au5 Ca2 Sn6 105.6(2) 7_665 3
Au1 Ca2 Sn6 57.45(6) . 3
Au1 Ca2 Sn6 108.60(15) 10 3
Sn6 Ca2 Sn6 52.20(9) 12 3
Au6 Ca2 Sn6 52.20(9) 12 3
Au4 Ca2 Au6 99.2(2) . 3
Au2 Ca2 Au6 145.1(2) 8 3
Au2 Ca2 Au6 101.99(9) 5 3
Au5 Ca2 Au6 105.6(2) 7_665 3
Au1 Ca2 Au6 57.45(6) . 3
Au1 Ca2 Au6 108.60(15) 10 3
Sn6 Ca2 Au6 52.20(9) 12 3
Au6 Ca2 Au6 52.20(9) 12 3
Sn6 Ca2 Au6 0.00(3) 3 3
Au4 Ca2 Au2 55.94(14) . 12
Au2 Ca2 Au2 57.79(9) 8 12
Au2 Ca2 Au2 114.0(3) 5 12
Au5 Ca2 Au2 135.98(12) 7_665 12
Au1 Ca2 Au2 137.2(2) . 12
Au1 Ca2 Au2 54.43(5) 10 12
Sn6 Ca2 Au2 50.85(8) 12 12
Au6 Ca2 Au2 50.85(8) 12 12
Sn6 Ca2 Au2 87.87(16) 3 12
Au6 Ca2 Au2 87.87(16) 3 12
Au4 Ca2 Au2 55.94(14) . 3
Au2 Ca2 Au2 114.0(3) 8 3
Au2 Ca2 Au2 57.79(9) 5 3
Au5 Ca2 Au2 135.98(12) 7_665 3
Au1 Ca2 Au2 54.43(5) . 3
Au1 Ca2 Au2 137.2(2) 10 3
Sn6 Ca2 Au2 87.87(16) 12 3
Au6 Ca2 Au2 87.87(16) 12 3
Sn6 Ca2 Au2 50.85(8) 3 3
Au6 Ca2 Au2 50.85(8) 3 3
Au2 Ca2 Au2 84.96(19) 12 3
Au2 Ca3 Au2 156.4(3) 2 5
Au2 Ca3 Au2 58.61(3) 2 4
Au2 Ca3 Au2 115.94(10) 5 4
Au2 Ca3 Au2 58.61(3) 2 6
Au2 Ca3 Au2 115.94(10) 5 6
Au2 Ca3 Au2 115.94(10) 4 6
Au2 Ca3 Au2 115.94(10) 2 .
Au2 Ca3 Au2 58.61(3) 5 .
Au2 Ca3 Au2 156.4(3) 4 .
Au2 Ca3 Au2 58.61(3) 6 .
Au2 Ca3 Au2 115.94(10) 2 3
Au2 Ca3 Au2 58.61(3) 5 3
Au2 Ca3 Au2 58.61(3) 4 3
Au2 Ca3 Au2 156.4(3) 6 3
Au2 Ca3 Au2 115.94(10) . 3
Au2 Ca3 Au4 52.88(9) 2 3
Au2 Ca3 Au4 104.4(2) 5 3
Au2 Ca3 Au4 53.71(9) 4 3
Au2 Ca3 Au4 79.11(14) 6 3
Au2 Ca3 Au4 103.7(2) . 3
Au2 Ca3 Au4 80.46(14) 3 3
Au2 Ca3 Au4 53.71(9) 2 7
Au2 Ca3 Au4 103.7(2) 5 7
Au2 Ca3 Au4 80.46(14) 4 7
Au2 Ca3 Au4 52.88(9) 6 7
Au2 Ca3 Au4 79.11(14) . 7
Au2 Ca3 Au4 104.4(2) 3 7
Au4 Ca3 Au4 28.72(7) 3 7
Au2 Ca3 Au4 79.11(14) 2 8
Au2 Ca3 Au4 80.46(14) 5 8
Au2 Ca3 Au4 52.88(9) 4 8
Au2 Ca3 Au4 103.7(2) 6 8
Au2 Ca3 Au4 104.4(2) . 8
Au2 Ca3 Au4 53.71(9) 3 8
Au4 Ca3 Au4 28.72(7) 3 8
Au4 Ca3 Au4 50.87(13) 7 8
Au2 Ca3 Au4 80.46(14) 2 2
Au2 Ca3 Au4 79.11(14) 5 2
Au2 Ca3 Au4 104.4(2) 4 2
Au2 Ca3 Au4 53.71(9) 6 2
Au2 Ca3 Au4 52.88(9) . 2
Au2 Ca3 Au4 103.7(2) 3 2
Au4 Ca3 Au4 50.87(13) 3 2
Au4 Ca3 Au4 28.72(7) 7 2
Au4 Ca3 Au4 59.47(16) 8 2
Au2 Ca3 Au4 103.7(2) 2 .
Au2 Ca3 Au4 53.71(9) 5 .
Au2 Ca3 Au4 79.11(14) 4 .
Au2 Ca3 Au4 104.4(2) 6 .
Au2 Ca3 Au4 80.46(14) . .
Au2 Ca3 Au4 52.88(9) 3 .
Au4 Ca3 Au4 50.87(13) 3 .
Au4 Ca3 Au4 59.47(16) 7 .
Au4 Ca3 Au4 28.72(7) 8 .
Au4 Ca3 Au4 50.87(13) 2 .
Au2 Ca3 Au4 104.4(2) 2 9
Au2 Ca3 Au4 52.88(9) 5 9
Au2 Ca3 Au4 103.7(2) 4 9
Au2 Ca3 Au4 80.46(14) 6 9
Au2 Ca3 Au4 53.71(9) . 9
Au2 Ca3 Au4 79.11(14) 3 9
Au4 Ca3 Au4 59.47(16) 3 9
Au4 Ca3 Au4 50.87(13) 7 9
Au4 Ca3 Au4 50.87(13) 8 9
Au4 Ca3 Au4 28.72(7) 2 9
Au4 Ca3 Au4 28.72(7) . 9

loop_
_geom_bond_atom_site_label_1
_geom_bond_atom_site_label_2
_geom_bond_distance
_geom_bond_site_symmetry_2
Au1 Au3 2.8142(11) .
Au1 Sn6 2.8265(10) 6_655
Au1 Au6 2.8265(10) 6_655
Au1 Sn7 2.8326(7) 4_665
Au1 Au7 2.8326(7) 4_665
Au1 Au2 2.9548(10) 3
Au1 Au1 3.0852(13) 10_556
Au1 Ca1 3.096(4) 8_556
Au1 Au2 3.1013(10) 5
Au1 Sn6 3.1024(10) 3
Au1 Au6 3.1024(10) 3
Au1 Ca1 3.133(4) 3
Au2 Au6 2.7775(10) .
Au2 Au4 2.8549(16) 2
Au2 Au4 2.8961(16) 9
Au2 Au3 2.9114(9) 2
Au2 Au1 2.9548(10) 2
Au2 Au3 2.9580(9) 9_556
Au2 Au2 3.0831(7) 6
Au2 Au2 3.0831(7) 5
Au2 Au1 3.1013(10) 6
Au2 Ca2 3.141(5) 9
Au2 Ca3 3.1495(18) .
Au3 Au3 2.7412(10) 8_556
Au3 Au3 2.7412(10) 9_556
Au3 Au1 2.8142(11) 10_556
Au3 Au2 2.9115(9) 3
Au3 Au2 2.9114(9) 12_556
Au3 Au2 2.9580(9) 8_556
Au3 Au2 2.9580(9) 5
Au3 Ca1 3.216(5) 8_556
Au3 Ca1 3.289(5) 3
Au3 Ca3 3.309(5) .
Au3 Ca3 3.309(5) 7_556
Au4 Au4 1.616(2) 8
Au4 Au4 1.616(2) 9
Au4 Ca2 2.792(8) .
Au4 Au4 2.799(4) 3
Au4 Au4 2.799(4) 2
Au4 Au2 2.8549(16) 12
Au4 Au2 2.8549(16) 3
Au4 Au2 2.8961(16) 5
Au4 Au2 2.8961(16) 8
Au4 Au4 3.232(4) 7
Au4 Ca3 3.258(7) 7
Au4 Ca3 3.258(7) .
Au5 Sn7 2.786(2) 10
Au5 Au7 2.786(2) 10
Au5 Au7 2.786(2) .
Au5 Sn6 2.9822(8) 3_565
Au5 Au6 2.9822(8) 3_565
Au5 Sn6 2.9822(8) 12_565
Au5 Au6 2.9822(8) 12_565
Au5 Au6 2.9822(8) 10
Au5 Sn6 2.9822(8) 10
Au5 Au6 2.9822(8) .
Au6 Au1 2.8265(10) 5_565
Au6 Sn6 2.8324(16) 4_565
Au6 Au6 2.8324(16) 4_565
Au6 Sn6 2.8439(15) 10
Au6 Au6 2.8439(15) 10
Au6 Au7 2.9550(13) .
Au6 Au1 3.1024(10) 2
Au6 Ca2 3.232(5) 2
Au6 Ca2 3.286(6) 9
Au7 Au1 2.8326(7) 5_565
Au7 Au1 2.8326(7) 4_665
Au7 Au1 2.8326(7) 6
Au7 Sn6 2.9550(12) 3_565
Au7 Au6 2.9550(12) 3_565
Au7 Sn6 2.9550(12) 2_665
Au7 Au6 2.9550(12) 2_665
Au7 Ca1 3.220(4) 3_565
Au7 Ca1 3.220(4) .
Ca1 Au1 3.096(4) 9_556
Ca1 Au1 3.096(4) 6
Ca1 Au1 3.133(4) 2
Ca1 Au1 3.133(4) 11_556
Ca1 Au1 3.145(4) 8_566
Ca1 Au1 3.145(4) 5_565
Ca1 Au3 3.216(5) 9_556
Ca1 Sn7 3.220(4) 10_556
Ca1 Au7 3.220(4) 10_556
Ca1 Au3 3.289(5) 2
Ca2 Au2 3.141(5) 8
Ca2 Au2 3.141(5) 5
Ca2 Au5 3.223(8) 7_665
Ca2 Au1 3.2233(19) 10
Ca2 Sn6 3.232(5) 12
Ca2 Au6 3.232(5) 12
Ca2 Sn6 3.232(5) 3
Ca2 Au6 3.232(5) 3
Ca2 Au2 3.237(6) 12
Ca2 Au2 3.237(6) 3
Ca3 Au2 3.1495(18) 2
Ca3 Au2 3.1495(18) 5
Ca3 Au2 3.1495(18) 4
Ca3 Au2 3.1495(18) 6
Ca3 Au2 3.1495(18) 3
Ca3 Au4 3.258(7) 3
Ca3 Au4 3.258(7) 7
Ca3 Au4 3.258(7) 8
Ca3 Au4 3.258(7) 2
Ca3 Au4 3.258(7) 9
